data_2229696
loop_
_publ_author_name
'Jin, Zhu-Nian'

_publ_section_title
;
 <i>catena</i>-Poly[[[diaqua(2-fluorobenzoato-\k^2^<i>O</i>,<i>O</i>')strontium]-\m~3~-2-fluorobenzoato-\k^5^<i>O</i>:<i>O</i>,<i>O</i>':<i>O</i>',<i>F</i>]
 monohydrate]
;
_journal_coeditor_code HY2410
_journal_issue 4
_journal_name_full 'Acta Crystallographica Section E'
_journal_page_first m440
_journal_paper_doi 10.1107/S1600536811008397
_journal_volume 67
_journal_year 2011
_chemical_formula_iupac '[Sr (C7 H4 F O2)2 (H2 O)2 ], H2 O'
_chemical_formula_moiety 'C14 H12 F2 O6 Sr, H2 O'
_chemical_formula_sum 'C14 H14 F2 O7 Sr'
_chemical_formula_weight 419.87
_chemical_name_systematic
;
<i>catena</i>-Poly[[[diaqua(2-fluorobenzoato-
\k^2^<i>O</i>,<i>O</i>')strontium]-\m~3~-2-fluorobenzoato-
\k^5^<i>O</i>:<i>O</i>,<i>O</i>':<i>O</i>',<i>F</i>] monohydrate]
;
_space_group_IT_number 14
_symmetry_cell_setting monoclinic
_symmetry_space_group_name_Hall '-P 2ybc'
_symmetry_space_group_name_H-M 'P 1 21/c 1'
_atom_sites_solution_hydrogens geom
_atom_sites_solution_primary direct
_atom_sites_solution_secondary difmap
_audit_creation_method SHELXL-97
_cell_angle_alpha 90.00
_cell_angle_beta 93.71(3)
_cell_angle_gamma 90.00
_cell_formula_units_Z 4
_cell_length_a 12.515(3)
_cell_length_b 6.8232(14)
_cell_length_c 19.489(4)
_cell_measurement_reflns_used 2912
_cell_measurement_temperature 290(2)
_cell_measurement_theta_max 25.00
_cell_measurement_theta_min 3.16
_cell_volume 1660.7(6)
_computing_cell_refinement 'RAPID-AUTO (Rigaku, 1998)'
_computing_data_collection 'RAPID-AUTO (Rigaku, 1998)'
_computing_data_reduction 'CrystalStructure (Rigaku/MSC, 2002)'
_computing_molecular_graphics 'SHELXTL (Sheldrick, 2008)'
_computing_publication_material 'SHELXTL (Sheldrick, 2008)'
_computing_structure_refinement 'SHELXL97 (Sheldrick, 2008)'
_computing_structure_solution 'SHELXS97 (Sheldrick, 2008)'
_diffrn_ambient_temperature 290(2)
_diffrn_measured_fraction_theta_full 0.999
_diffrn_measured_fraction_theta_max 0.999
_diffrn_measurement_device_type 'Rigaku R-AXIS RAPID'
_diffrn_measurement_method \w
_diffrn_radiation_monochromator graphite
_diffrn_radiation_source 'rotation anode'
_diffrn_radiation_type MoK\a
_diffrn_radiation_wavelength 0.71073
_diffrn_reflns_av_R_equivalents 0.0434
_diffrn_reflns_av_sigmaI/netI 0.0381
_diffrn_reflns_limit_h_max 14
_diffrn_reflns_limit_h_min -14
_diffrn_reflns_limit_k_max 8
_diffrn_reflns_limit_k_min -7
_diffrn_reflns_limit_l_max 23
_diffrn_reflns_limit_l_min -23
_diffrn_reflns_number 12414
_diffrn_reflns_theta_full 25.00
_diffrn_reflns_theta_max 25.00
_diffrn_reflns_theta_min 3.16
_exptl_absorpt_coefficient_mu 3.300
_exptl_absorpt_correction_T_max 0.674
_exptl_absorpt_correction_T_min 0.535
_exptl_absorpt_correction_type multi-scan
_exptl_absorpt_process_details '(ABSCOR; Higashi, 1995)'
_exptl_crystal_colour colorless
_exptl_crystal_density_diffrn 1.679
_exptl_crystal_density_method 'not measured'
_exptl_crystal_description block
_exptl_crystal_F_000 840
_exptl_crystal_size_max 0.22
_exptl_crystal_size_mid 0.16
_exptl_crystal_size_min 0.12
_refine_diff_density_max 0.670
_refine_diff_density_min -0.680
_refine_ls_extinction_coef 0.0066(5)
_refine_ls_extinction_expression Fc^*^=kFc[1+0.001xFc^2^\l^3^/sin(2\q)]^-1/4^
_refine_ls_extinction_method 'SHELXL97 (Sheldrick, 2008)'
_refine_ls_goodness_of_fit_ref 1.279
_refine_ls_hydrogen_treatment constr
_refine_ls_matrix_type full
_refine_ls_number_parameters 218
_refine_ls_number_reflns 2912
_refine_ls_number_restraints 0
_refine_ls_restrained_S_all 1.279
_refine_ls_R_factor_all 0.0547
_refine_ls_R_factor_gt 0.0323
_refine_ls_shift/su_max 0.001
_refine_ls_shift/su_mean 0.000
_refine_ls_structure_factor_coef Fsqd
_refine_ls_weighting_details 'calc w=1/[\s^2^(Fo^2^)+(0.0000P)^2^+5.2938P] where P=(Fo^2^+2Fc^2^)/3'
_refine_ls_weighting_scheme calc
_refine_ls_wR_factor_gt 0.0587
_refine_ls_wR_factor_ref 0.0972
_reflns_number_gt 2351
_reflns_number_total 2912
_reflns_threshold_expression I>2\s(I)
_cod_data_source_file hy2410.cif
_cod_data_source_block I
_cod_original_sg_symbol_H-M 'P 21/c'
_cod_database_code 2229696
_cod_database_fobs_code 2229696

loop_
_symmetry_equiv_pos_as_xyz
'x, y, z'
'-x, y+1/2, -z+1/2'
'-x, -y, -z'
'x, -y-1/2, z-1/2'

loop_
_atom_site_type_symbol
_atom_site_label
_atom_site_fract_x
_atom_site_fract_y
_atom_site_fract_z
_atom_site_U_iso_or_equiv
_atom_site_adp_type
_atom_site_calc_flag
_atom_site_refinement_flags
_atom_site_occupancy
_atom_site_disorder_assembly
_atom_site_disorder_group
Sr Sr1 0.49560(4) 0.13650(6) 0.18761(2) 0.02804(17) Uani d . 1 . .
F F1 0.8456(3) -0.2517(6) 0.1198(2) 0.0793(13) Uani d . 1 . .
F F2 0.6409(3) 0.4689(5) 0.4237(2) 0.0751(12) Uani d . 1 . .
O O1 0.6953(3) 0.2536(5) 0.1848(2) 0.0513(11) Uani d . 1 . .
O O2 0.6718(3) -0.0557(5) 0.15556(19) 0.0398(9) Uani d . 1 . .
O O3 0.5848(3) -0.0267(4) 0.30415(18) 0.0366(8) Uani d . 1 . .
O O4 0.4430(3) -0.2113(5) 0.18799(19) 0.0386(9) Uani d . 1 . .
O O5 0.5122(3) 0.2790(6) 0.0668(2) 0.0581(11) Uani d . 1 . .
H H5A 0.4729 0.2551 0.0325 0.087 Uiso d R 1 . .
H H5B 0.5570 0.3656 0.0634 0.087 Uiso d R 1 . .
O O6 0.3191(3) 0.1157(5) 0.24982(19) 0.0414(9) Uani d . 1 . .
H H6A 0.3064 0.0463 0.2827 0.062 Uiso d R 1 . .
H H6B 0.3006 0.2265 0.2602 0.062 Uiso d R 1 . .
O O7 0.3815(3) 0.1569(6) 0.4433(2) 0.0602(12) Uani d . 1 . .
H H7A 0.3644 0.2184 0.4082 0.090 Uiso d R 1 . .
H H7B 0.3370 0.1511 0.4723 0.090 Uiso d R 1 . .
C C1 0.8510(4) 0.0722(8) 0.1647(3) 0.0356(12) Uani d . 1 . .
C C2 0.9161(5) 0.2282(10) 0.1858(3) 0.0525(16) Uani d . 1 . .
H H2 0.8851 0.3423 0.2014 0.063 Uiso calc R 1 . .
C C3 1.0267(5) 0.2175(12) 0.1841(4) 0.069(2) Uani d . 1 . .
H H3 1.0689 0.3235 0.1989 0.082 Uiso calc R 1 . .
C C4 1.0738(5) 0.0520(13) 0.1607(4) 0.069(2) Uani d . 1 . .
H H4 1.1478 0.0459 0.1593 0.083 Uiso calc R 1 . .
C C5 1.0123(4) -0.1044(11) 0.1394(3) 0.0595(18) Uani d . 1 . .
H H5 1.0439 -0.2176 0.1235 0.071 Uiso calc R 1 . .
C C6 0.9030(4) -0.0920(9) 0.1419(3) 0.0472(14) Uani d . 1 . .
C C7 0.7313(4) 0.0909(7) 0.1680(2) 0.0340(12) Uani d . 1 . .
C C8 0.6861(4) 0.1429(7) 0.3916(2) 0.0301(11) Uani d . 1 . .
C C9 0.7526(4) -0.0162(8) 0.4058(3) 0.0406(13) Uani d . 1 . .
H H9 0.7459 -0.1266 0.3779 0.049 Uiso calc R 1 . .
C C10 0.8289(5) -0.0148(10) 0.4606(3) 0.0572(17) Uani d . 1 . .
H H10 0.8724 -0.1236 0.4694 0.069 Uiso calc R 1 . .
C C11 0.8399(5) 0.1477(12) 0.5016(3) 0.0640(19) Uani d . 1 . .
H H11 0.8915 0.1485 0.5382 0.077 Uiso calc R 1 . .
C C12 0.7760(5) 0.3100(10) 0.4897(3) 0.0594(18) Uani d . 1 . .
H H12 0.7830 0.4197 0.5180 0.071 Uiso calc R 1 . .
C C13 0.7012(4) 0.3044(8) 0.4344(3) 0.0429(13) Uani d . 1 . .
C C14 0.6027(3) 0.1360(7) 0.3328(2) 0.0241(10) Uani d . 1 . .

loop_
_atom_site_aniso_label
_atom_site_aniso_U_11
_atom_site_aniso_U_22
_atom_site_aniso_U_33
_atom_site_aniso_U_12
_atom_site_aniso_U_13
_atom_site_aniso_U_23
Sr1 0.0313(3) 0.0191(2) 0.0333(3) -0.00040(19) -0.00080(18) 0.0008(2)
F1 0.050(2) 0.060(2) 0.128(4) 0.0046(19) 0.008(2) -0.038(2)
F2 0.105(3) 0.046(2) 0.069(3) 0.020(2) -0.030(2) -0.0262(19)
O1 0.043(2) 0.030(2) 0.082(3) -0.0060(18) 0.011(2) -0.015(2)
O2 0.037(2) 0.0299(19) 0.052(2) -0.0019(16) 0.0028(17) -0.0079(17)
O3 0.049(2) 0.0202(17) 0.039(2) -0.0012(16) -0.0090(17) -0.0037(15)
O4 0.044(2) 0.0245(18) 0.045(2) -0.0049(16) -0.0090(17) -0.0026(16)
O5 0.063(3) 0.068(3) 0.043(2) -0.017(2) -0.001(2) 0.013(2)
O6 0.0369(19) 0.0283(19) 0.060(2) -0.0018(16) 0.0105(17) 0.0053(18)
O7 0.072(3) 0.064(3) 0.045(2) 0.014(2) 0.004(2) 0.013(2)
C1 0.030(3) 0.043(3) 0.033(3) -0.002(2) 0.000(2) 0.001(2)
C2 0.044(3) 0.062(4) 0.051(4) -0.012(3) 0.001(3) -0.012(3)
C3 0.040(4) 0.097(6) 0.069(5) -0.027(4) 0.000(3) -0.012(4)
C4 0.028(3) 0.112(6) 0.068(5) -0.001(4) 0.005(3) -0.003(4)
C5 0.032(3) 0.085(5) 0.061(4) 0.016(3) 0.007(3) -0.007(4)
C6 0.036(3) 0.057(4) 0.048(3) -0.007(3) -0.001(3) -0.006(3)
C7 0.039(3) 0.035(3) 0.026(3) -0.003(2) -0.009(2) -0.001(2)
C8 0.032(3) 0.029(2) 0.030(3) -0.003(2) 0.007(2) 0.002(2)
C9 0.038(3) 0.041(3) 0.042(3) 0.006(2) -0.004(2) 0.005(3)
C10 0.042(3) 0.073(5) 0.055(4) 0.016(3) -0.006(3) 0.013(4)
C11 0.049(4) 0.098(6) 0.043(4) -0.005(4) -0.011(3) 0.000(4)
C12 0.069(4) 0.071(5) 0.037(4) -0.005(4) -0.009(3) -0.012(3)
C13 0.044(3) 0.042(3) 0.041(3) 0.002(3) -0.003(3) -0.006(3)
C14 0.021(2) 0.023(2) 0.029(2) 0.000(2) 0.0043(18) 0.000(2)

loop_
_atom_type_symbol
_atom_type_description
_atom_type_scat_dispersion_real
_atom_type_scat_dispersion_imag
_atom_type_scat_source
C C 0.0033 0.0016 'International Tables Vol C Tables 4.2.6.8 and 6.1.1.4'
H H 0.0000 0.0000 'International Tables Vol C Tables 4.2.6.8 and 6.1.1.4'
O O 0.0106 0.0060 'International Tables Vol C Tables 4.2.6.8 and 6.1.1.4'
F F 0.0171 0.0103 'International Tables Vol C Tables 4.2.6.8 and 6.1.1.4'
Sr Sr -1.5307 3.2498 'International Tables Vol C Tables 4.2.6.8 and 6.1.1.4'

loop_
_geom_angle_atom_site_label_1
_geom_angle_atom_site_label_2
_geom_angle_atom_site_label_3
_geom_angle_site_symmetry_1
_geom_angle_site_symmetry_3
_geom_angle
_geom_angle_publ_flag
O4 Sr1 O3 . 2_655 140.48(11) ?
O4 Sr1 O5 . . 113.89(13) ?
O3 Sr1 O5 2_655 . 76.65(13) ?
O4 Sr1 O6 . . 73.14(11) ?
O3 Sr1 O6 2_655 . 70.37(11) ?
O5 Sr1 O6 . . 124.86(13) ?
O4 Sr1 O1 . . 123.21(12) ?
O3 Sr1 O1 2_655 . 96.20(11) ?
O5 Sr1 O1 . . 74.49(14) ?
O6 Sr1 O1 . . 150.09(12) ?
O4 Sr1 O2 . . 75.68(11) ?
O3 Sr1 O2 2_655 . 143.25(11) ?
O5 Sr1 O2 . . 81.65(13) ?
O6 Sr1 O2 . . 145.41(11) ?
O1 Sr1 O2 . . 49.04(11) ?
O4 Sr1 O4 . 2_655 115.34(9) ?
O3 Sr1 O4 2_655 2_655 71.56(10) ?
O5 Sr1 O4 . 2_655 129.93(12) ?
O6 Sr1 O4 . 2_655 78.62(11) ?
O1 Sr1 O4 . 2_655 71.71(12) ?
O2 Sr1 O4 . 2_655 101.95(11) ?
O4 Sr1 O3 . . 72.34(10) ?
O3 Sr1 O3 2_655 . 117.84(8) ?
O5 Sr1 O3 . . 150.73(12) ?
O6 Sr1 O3 . . 84.40(11) ?
O1 Sr1 O3 . . 78.54(12) ?
O2 Sr1 O3 . . 72.10(11) ?
O4 Sr1 O3 2_655 . 47.70(10) ?
O4 Sr1 F2 . 2_645 58.61(10) ?
O3 Sr1 F2 2_655 2_645 100.89(11) ?
O5 Sr1 F2 . 2_645 62.81(12) ?
O6 Sr1 F2 . 2_645 81.40(12) ?
O1 Sr1 F2 . 2_645 128.15(13) ?
O2 Sr1 F2 . 2_645 94.95(12) ?
O4 Sr1 F2 2_655 2_645 160.00(12) ?
O3 Sr1 F2 . 2_645 130.94(9) ?
C13 F2 Sr1 . 2_655 137.0(3) ?
C7 O1 Sr1 . . 95.5(3) ?
C7 O2 Sr1 . . 93.0(3) ?
C14 O3 Sr1 . 2_645 147.1(3) ?
C14 O3 Sr1 . . 93.5(3) ?
Sr1 O3 Sr1 2_645 . 106.53(12) ?
C14 O4 Sr1 2_645 . 157.5(3) ?
C14 O4 Sr1 2_645 2_645 93.9(3) ?
Sr1 O4 Sr1 . 2_645 108.21(12) ?
Sr1 O5 H5A . . 126.3 ?
Sr1 O5 H5B . . 116.3 ?
H5A O5 H5B . . 117.0 ?
Sr1 O6 H6A . . 127.7 ?
Sr1 O6 H6B . . 109.2 ?
H6A O6 H6B . . 105.5 ?
H7A O7 H7B . . 116.6 ?
C6 C1 C2 . . 115.9(5) ?
C6 C1 C7 . . 124.8(5) ?
C2 C1 C7 . . 119.3(5) ?
C1 C2 C3 . . 121.4(6) ?
C1 C2 H2 . . 119.3 ?
C3 C2 H2 . . 119.3 ?
C4 C3 C2 . . 120.2(6) ?
C4 C3 H3 . . 119.9 ?
C2 C3 H3 . . 119.9 ?
C5 C4 C3 . . 120.1(6) ?
C5 C4 H4 . . 119.9 ?
C3 C4 H4 . . 119.9 ?
C4 C5 C6 . . 119.0(6) ?
C4 C5 H5 . . 120.5 ?
C6 C5 H5 . . 120.5 ?
F1 C6 C5 . . 116.5(6) ?
F1 C6 C1 . . 120.0(5) ?
C5 C6 C1 . . 123.4(6) ?
O1 C7 O2 . . 122.4(5) ?
O1 C7 C1 . . 117.5(4) ?
O2 C7 C1 . . 120.0(5) ?
O1 C7 Sr1 . . 60.2(3) ?
O2 C7 Sr1 . . 62.3(3) ?
C1 C7 Sr1 . . 175.0(3) ?
C9 C8 C13 . . 116.5(5) ?
C9 C8 C14 . . 120.5(4) ?
C13 C8 C14 . . 123.1(4) ?
C8 C9 C10 . . 121.6(6) ?
C8 C9 H9 . . 119.2 ?
C10 C9 H9 . . 119.2 ?
C11 C10 C9 . . 119.6(6) ?
C11 C10 H10 . . 120.2 ?
C9 C10 H10 . . 120.2 ?
C10 C11 C12 . . 121.1(6) ?
C10 C11 H11 . . 119.4 ?
C12 C11 H11 . . 119.4 ?
C11 C12 C13 . . 117.8(6) ?
C11 C12 H12 . . 121.1 ?
C13 C12 H12 . . 121.1 ?
F2 C13 C12 . . 116.0(5) ?
F2 C13 C8 . . 120.7(5) ?
C12 C13 C8 . . 123.3(5) ?
O4 C14 O3 2_655 . 122.0(4) ?
O4 C14 C8 2_655 . 120.3(4) ?
O3 C14 C8 . . 117.6(4) ?
O4 C14 Sr1 2_655 . 62.1(2) ?
O3 C14 Sr1 . . 62.2(2) ?
C8 C14 Sr1 . . 162.0(3) ?

loop_
_geom_bond_atom_site_label_1
_geom_bond_atom_site_label_2
_geom_bond_site_symmetry_2
_geom_bond_distance
_geom_bond_publ_flag
Sr1 O4 . 2.463(3) ?
Sr1 O3 2_655 2.518(3) ?
Sr1 O5 . 2.568(4) ?
Sr1 O6 . 2.591(3) ?
Sr1 O1 . 2.627(4) ?
Sr1 O2 . 2.674(3) ?
Sr1 O4 2_655 2.703(4) ?
Sr1 O3 . 2.705(3) ?
Sr1 F2 2_645 2.908(4) ?
F1 C6 . 1.359(6) ?
F2 C13 . 1.361(6) ?
F2 Sr1 2_655 2.908(4) ?
O1 C7 . 1.250(6) ?
O2 C7 . 1.261(6) ?
O3 C14 . 1.256(5) ?
O3 Sr1 2_645 2.518(3) ?
O4 C14 2_645 1.244(5) ?
O4 Sr1 2_645 2.703(4) ?
O5 H5A . 0.8200 ?
O5 H5B . 0.8200 ?
O6 H6A . 0.8200 ?
O6 H6B . 0.8200 ?
O7 H7A . 0.8200 ?
O7 H7B . 0.8200 ?
C1 C6 . 1.384(8) ?
C1 C2 . 1.387(7) ?
C1 C7 . 1.509(7) ?
C2 C3 . 1.388(8) ?
C2 H2 . 0.9300 ?
C3 C4 . 1.365(10) ?
C3 H3 . 0.9300 ?
C4 C5 . 1.364(9) ?
C4 H4 . 0.9300 ?
C5 C6 . 1.375(7) ?
C5 H5 . 0.9300 ?
C8 C9 . 1.385(7) ?
C8 C13 . 1.387(7) ?
C8 C14 . 1.500(6) ?
C9 C10 . 1.386(8) ?
C9 H9 . 0.9300 ?
C10 C11 . 1.369(9) ?
C10 H10 . 0.9300 ?
C11 C12 . 1.377(9) ?
C11 H11 . 0.9300 ?
C12 C13 . 1.382(8) ?
C12 H12 . 0.9300 ?
C14 O4 2_655 1.244(5) ?

loop_
_geom_hbond_atom_site_label_D
_geom_hbond_atom_site_label_H
_geom_hbond_atom_site_label_A
_geom_hbond_site_symmetry_D
_geom_hbond_site_symmetry_H
_geom_hbond_site_symmetry_A
_geom_hbond_distance_DH
_geom_hbond_distance_HA
_geom_hbond_distance_DA
_geom_hbond_angle_DHA
_geom_hbond_publ_flag
O5 H5A O7 . . 4_565 0.82 2.11 2.854(5) 152 yes
O5 H5B O7 . . 2_655 0.82 2.14 2.914(6) 158 yes
O6 H6A O1 . . 2_645 0.82 2.10 2.791(5) 142 yes
O6 H6B O2 . . 2_655 0.82 2.22 2.901(5) 140 yes
O7 H7A O2 . . 2_655 0.82 2.01 2.800(5) 161 yes
